data_4034966
loop_
_publ_author_name
'Arupula, Sanjeeva K.'
'Guin, Soumitra'
'Yadav, Anubha'
'Mobin, Shaikh M.'
'Samanta, Sampak'

_publ_section_title
;
 Stereoselective Synthesis of 3,3-Disubstituted Oxindoles and
 Spirooxindoles via Allylic Alkylation of Morita-Baylis-Hillman Carbonates
 of Isatins with Cyclic Sulfamidate Imines Catalyzed by DABCO.
;
_journal_issue 5
_journal_name_full 'The Journal of organic chemistry'
_journal_page_first 2660
_journal_page_last 2675
_journal_paper_doi 10.1021/acs.joc.7b03090
_journal_volume 83
_journal_year 2018
_chemical_formula_sum 'C25 H22 N2 O6 S'
_chemical_formula_weight 478.50
_space_group_crystal_system monoclinic
_space_group_IT_number 14
_space_group_name_Hall '-P 2ybc'
_space_group_name_H-M_alt 'P 1 21/c 1'
_atom_sites_solution_hydrogens geom
_audit_creation_method SHELXL-2014/7
_cell_angle_alpha 90
_cell_angle_beta 104.925(4)
_cell_angle_gamma 90
_cell_formula_units_Z 4
_cell_length_a 10.0845(4)
_cell_length_b 12.6277(5)
_cell_length_c 18.9223(6)
_cell_measurement_reflns_used 3145
_cell_measurement_temperature 293(2)
_cell_measurement_theta_max 22.4840
_cell_measurement_theta_min 3.7780
_cell_volume 2328.35(16)
_computing_cell_refinement 'CrysAlis RED, Oxford Diffraction Ltd.,'
_computing_data_collection 'CrysAlis CCD, Oxford Diffraction Ltd.,'
_computing_data_reduction 'CrysAlis RED, Oxford Diffraction Ltd.,'
_computing_molecular_graphics Ortep3
_computing_publication_material Shelx97
_computing_structure_refinement 'SHELXL-2014/7 (Sheldrick, 2014)'
_computing_structure_solution 'SHELXS-97 (Sheldrick, 1997)'
_diffrn_ambient_temperature 293(2)
_diffrn_detector_area_resol_mean 15.9948
_diffrn_measured_fraction_theta_full 0.998
_diffrn_measured_fraction_theta_max 0.901
_diffrn_measurement_device_type 'OXFORD DIFFRACTION SUPER NOVA'
_diffrn_measurement_method \w/q-scan
_diffrn_radiation_monochromator graphite
_diffrn_radiation_source 'Micro-Focus (Mo) X-ray Source'
_diffrn_radiation_type MoK\a
_diffrn_radiation_wavelength 0.71073
_diffrn_reflns_av_R_equivalents 0.0810
_diffrn_reflns_av_unetI/netI 0.0816
_diffrn_reflns_Laue_measured_fraction_full 0.998
_diffrn_reflns_Laue_measured_fraction_max 0.901
_diffrn_reflns_limit_h_max 13
_diffrn_reflns_limit_h_min -13
_diffrn_reflns_limit_k_max 16
_diffrn_reflns_limit_k_min -17
_diffrn_reflns_limit_l_max 25
_diffrn_reflns_limit_l_min -24
_diffrn_reflns_number 21435
_diffrn_reflns_point_group_measured_fraction_full 0.998
_diffrn_reflns_point_group_measured_fraction_max 0.901
_diffrn_reflns_theta_full 25.242
_diffrn_reflns_theta_max 28.854
_diffrn_reflns_theta_min 3.068
_exptl_absorpt_coefficient_mu 0.183
_exptl_absorpt_correction_T_max 1.00000
_exptl_absorpt_correction_T_min 0.93493
_exptl_absorpt_correction_type multi-scan
_exptl_absorpt_process_details
;
CrysAlisPro, Agilent Technologies,
Version 1.171.37.35 (release 13-08-2014 CrysAlis171 .NET)
(compiled Aug 13 2014,18:06:01)
Empirical absorption correction using spherical harmonics,
 implemented in SCALE3 ABSPACK scaling algorithm.
;
_exptl_crystal_colour Colourless
_exptl_crystal_density_diffrn 1.365
_exptl_crystal_density_method 'not measured'
_exptl_crystal_description BLOCK
_exptl_crystal_F_000 1000
_exptl_crystal_size_max 0.230
_exptl_crystal_size_mid 0.180
_exptl_crystal_size_min 0.130
_refine_diff_density_max 0.559
_refine_diff_density_min -0.347
_refine_diff_density_rms 0.056
_refine_ls_extinction_method none
_refine_ls_goodness_of_fit_ref 1.030
_refine_ls_hydrogen_treatment constr
_refine_ls_matrix_type full
_refine_ls_number_parameters 309
_refine_ls_number_reflns 5503
_refine_ls_number_restraints 0
_refine_ls_restrained_S_all 1.030
_refine_ls_R_factor_all 0.1324
_refine_ls_R_factor_gt 0.0679
_refine_ls_shift/su_max 0.000
_refine_ls_shift/su_mean 0.000
_refine_ls_structure_factor_coef Fsqd
_refine_ls_weighting_details 'w=1/[\s^2^(Fo^2^)+(0.0644P)^2^+1.1653P] where P=(Fo^2^+2Fc^2^)/3'
_refine_ls_weighting_scheme calc
_refine_ls_wR_factor_gt 0.1518
_refine_ls_wR_factor_ref 0.1899
_reflns_Friedel_coverage 0.000
_reflns_number_gt 3043
_reflns_number_total 5503
_reflns_threshold_expression 'I > 2\s(I)'
_cod_data_source_file jo7b03090_si_003.cif
_cod_data_source_block shelx
_cod_original_sg_symbol_H-M 'P 21/c'
_cod_database_code 4034966
_shelx_shelxl_version_number 2014/7
_shelx_space_group_comment
;
The symmetry employed for this shelxl refinement is uniquely defined
by the following loop, which should always be used as a source of
symmetry information in preference to the above space-group names.
They are only intended as comments.
;
_shelx_estimated_absorpt_t_min 0.959
_shelx_estimated_absorpt_t_max 0.977

loop_
_space_group_symop_operation_xyz
'x, y, z'
'-x, y+1/2, -z+1/2'
'-x, -y, -z'
'x, -y-1/2, z-1/2'

loop_
_atom_site_label
_atom_site_type_symbol
_atom_site_fract_x
_atom_site_fract_y
_atom_site_fract_z
_atom_site_U_iso_or_equiv
_atom_site_adp_type
_atom_site_occupancy
_atom_site_site_symmetry_order
_atom_site_calc_flag
_atom_site_refinement_flags_posn
_atom_site_refinement_flags_adp
S1 S 1.03616(8) 0.66582(7) 0.35211(5) 0.0521(3) Uani 1 1 d . .
O1 O 0.9830(2) 0.55684(17) 0.37530(12) 0.0490(6) Uani 1 1 d . .
O2 O 1.0248(3) 0.6644(2) 0.27585(14) 0.0709(8) Uani 1 1 d . .
O3 O 1.1654(2) 0.6905(2) 0.39893(15) 0.0689(8) Uani 1 1 d . .
O4 O 0.6529(2) 0.43082(19) 0.45056(12) 0.0548(6) Uani 1 1 d . .
O5 O 0.9571(2) 0.36425(18) 0.45113(12) 0.0575(6) Uani 1 1 d . .
O6 O 0.8783(3) 0.22639(19) 0.37978(13) 0.0710(8) Uani 1 1 d . .
N1 N 0.9167(3) 0.7432(2) 0.36939(14) 0.0486(7) Uani 1 1 d . .
N2 N 0.5127(2) 0.5142(2) 0.35176(14) 0.0450(7) Uani 1 1 d . .
C1 C 0.8597(3) 0.5688(2) 0.39947(16) 0.0378(7) Uani 1 1 d . .
H1 H 0.8766 0.5463 0.4506 0.045 Uiso 1 1 calc R U
C2 C 0.8310(3) 0.6874(2) 0.39364(16) 0.0401(7) Uani 1 1 d . .
C3 C 0.7138(3) 0.7375(2) 0.41190(16) 0.0402(7) Uani 1 1 d . .
C4 C 0.6559(3) 0.6967(3) 0.46541(17) 0.0482(8) Uani 1 1 d . .
H4 H 0.6926 0.6363 0.4912 0.058 Uiso 1 1 calc R U
C5 C 0.5440(4) 0.7463(3) 0.48002(19) 0.0542(9) Uani 1 1 d . .
H5 H 0.5050 0.7175 0.5152 0.065 Uiso 1 1 calc R U
C6 C 0.4882(3) 0.8373(3) 0.44401(19) 0.0504(8) Uani 1 1 d . .
C7 C 0.3672(4) 0.8908(3) 0.4616(2) 0.0711(11) Uani 1 1 d . .
H7A H 0.3208 0.8413 0.4854 0.107 Uiso 1 1 calc R U
H7B H 0.3052 0.9151 0.4171 0.107 Uiso 1 1 calc R U
H7C H 0.3985 0.9500 0.4933 0.107 Uiso 1 1 calc R U
C8 C 0.5476(3) 0.8772(3) 0.39157(19) 0.0551(9) Uani 1 1 d . .
H8 H 0.5113 0.9382 0.3664 0.066 Uiso 1 1 calc R U
C9 C 0.6587(3) 0.8295(3) 0.37538(18) 0.0491(8) Uani 1 1 d . .
H9 H 0.6970 0.8586 0.3400 0.059 Uiso 1 1 calc R U
C10 C 0.7451(3) 0.4992(2) 0.35053(14) 0.0342(6) Uani 1 1 d . .
C11 C 0.6343(3) 0.4758(2) 0.39228(17) 0.0403(7) Uani 1 1 d . .
C12 C 0.3875(3) 0.5152(3) 0.37765(19) 0.0579(10) Uani 1 1 d . .
H12A H 0.4107 0.4951 0.4288 0.069 Uiso 1 1 calc R U
H12B H 0.3512 0.5867 0.3739 0.069 Uiso 1 1 calc R U
C13 C 0.2819(4) 0.4442(3) 0.3368(2) 0.0617(10) Uani 1 1 d . .
C14 C 0.1959(5) 0.3891(4) 0.3047(3) 0.0933(15) Uani 1 1 d . .
H14 H 0.1267 0.3448 0.2788 0.112 Uiso 1 1 calc R U
C15 C 0.6612(3) 0.5575(2) 0.28391(15) 0.0387(7) Uani 1 1 d . .
C16 C 0.6992(4) 0.6025(3) 0.22603(17) 0.0507(8) Uani 1 1 d . .
H16 H 0.7891 0.5973 0.2222 0.061 Uiso 1 1 calc R U
C17 C 0.5997(4) 0.6565(3) 0.17292(19) 0.0618(10) Uani 1 1 d . .
H17 H 0.6237 0.6884 0.1337 0.074 Uiso 1 1 calc R U
C18 C 0.4667(4) 0.6626(3) 0.1785(2) 0.0639(11) Uani 1 1 d . .
H18 H 0.4019 0.6989 0.1429 0.077 Uiso 1 1 calc R U
C19 C 0.4271(4) 0.6160(3) 0.23609(19) 0.0585(10) Uani 1 1 d . .
H19 H 0.3368 0.6194 0.2395 0.070 Uiso 1 1 calc R U
C20 C 0.5268(3) 0.5642(2) 0.28811(16) 0.0417(7) Uani 1 1 d . .
C21 C 0.8011(3) 0.3926(2) 0.33343(15) 0.0372(7) Uani 1 1 d . .
C22 C 0.7775(3) 0.3546(3) 0.26689(18) 0.0548(9) Uani 1 1 d . .
H22A H 0.8139 0.2894 0.2588 0.066 Uiso 1 1 calc R U
H22B H 0.7244 0.3929 0.2277 0.066 Uiso 1 1 calc R U
C23 C 0.8873(3) 0.3287(3) 0.39547(18) 0.0440(8) Uani 1 1 d . .
C24 C 0.9723(6) 0.1565(3) 0.4311(3) 0.110(2) Uani 1 1 d . .
H24A H 1.0645 0.1856 0.4426 0.132 Uiso 1 1 calc R U
H24B H 0.9439 0.1508 0.4762 0.132 Uiso 1 1 calc R U
C25 C 0.9710(10) 0.0569(6) 0.3993(4) 0.204(4) Uani 1 1 d . .
H25A H 0.9753 0.0648 0.3495 0.306 Uiso 1 1 calc R U
H25B H 0.8880 0.0206 0.4006 0.306 Uiso 1 1 calc R U
H25C H 1.0487 0.0168 0.4260 0.306 Uiso 1 1 calc R U

loop_
_atom_site_aniso_label
_atom_site_aniso_U_11
_atom_site_aniso_U_22
_atom_site_aniso_U_33
_atom_site_aniso_U_23
_atom_site_aniso_U_13
_atom_site_aniso_U_12
S1 0.0429(5) 0.0480(5) 0.0684(6) 0.0010(4) 0.0198(4) -0.0041(4)
O1 0.0391(12) 0.0382(13) 0.0727(15) 0.0024(11) 0.0197(11) 0.0012(10)
O2 0.0749(17) 0.081(2) 0.0666(17) 0.0037(14) 0.0371(14) -0.0038(15)
O3 0.0376(13) 0.0645(18) 0.100(2) -0.0028(14) 0.0098(13) -0.0104(12)
O4 0.0569(14) 0.0643(16) 0.0473(14) 0.0125(11) 0.0211(11) 0.0003(12)
O5 0.0685(15) 0.0465(14) 0.0470(14) -0.0006(11) -0.0043(12) 0.0043(12)
O6 0.0926(19) 0.0363(14) 0.0663(16) -0.0032(12) -0.0118(14) 0.0114(13)
N1 0.0453(15) 0.0428(16) 0.0583(17) 0.0018(13) 0.0146(13) -0.0020(13)
N2 0.0354(14) 0.0539(18) 0.0472(15) -0.0024(13) 0.0134(12) 0.0039(12)
C1 0.0351(16) 0.0408(17) 0.0380(16) 0.0006(13) 0.0104(13) -0.0001(13)
C2 0.0417(17) 0.0375(17) 0.0391(17) -0.0019(13) 0.0069(13) -0.0033(14)
C3 0.0417(17) 0.0380(17) 0.0423(17) -0.0069(13) 0.0135(14) -0.0023(14)
C4 0.062(2) 0.0399(19) 0.0449(18) -0.0052(14) 0.0178(16) -0.0006(16)
C5 0.069(2) 0.050(2) 0.052(2) -0.0132(16) 0.0312(18) -0.0095(18)
C6 0.0416(18) 0.053(2) 0.056(2) -0.0171(17) 0.0123(16) -0.0047(16)
C7 0.057(2) 0.079(3) 0.081(3) -0.023(2) 0.024(2) 0.004(2)
C8 0.053(2) 0.049(2) 0.063(2) 0.0026(17) 0.0134(17) 0.0110(17)
C9 0.053(2) 0.044(2) 0.054(2) 0.0030(15) 0.0205(16) 0.0030(16)
C10 0.0321(15) 0.0366(16) 0.0332(15) 0.0014(12) 0.0074(12) -0.0005(12)
C11 0.0413(17) 0.0377(17) 0.0435(18) -0.0012(14) 0.0140(14) -0.0004(14)
C12 0.0411(19) 0.074(3) 0.064(2) -0.0140(19) 0.0227(17) 0.0028(18)
C13 0.044(2) 0.066(3) 0.077(3) -0.013(2) 0.0181(19) 0.0010(19)
C14 0.065(3) 0.092(4) 0.126(4) -0.036(3) 0.028(3) -0.015(3)
C15 0.0416(17) 0.0373(17) 0.0361(16) -0.0003(13) 0.0080(13) -0.0022(13)
C16 0.055(2) 0.053(2) 0.0424(19) 0.0065(15) 0.0086(15) -0.0038(17)
C17 0.080(3) 0.053(2) 0.043(2) 0.0133(16) -0.0003(18) -0.003(2)
C18 0.071(3) 0.057(2) 0.051(2) 0.0069(17) -0.0079(19) 0.012(2)
C19 0.050(2) 0.061(2) 0.058(2) -0.0036(18) 0.0020(17) 0.0151(18)
C20 0.0403(17) 0.0400(18) 0.0409(17) -0.0050(14) 0.0033(14) 0.0033(14)
C21 0.0327(15) 0.0363(17) 0.0410(17) -0.0011(13) 0.0066(13) -0.0003(13)
C22 0.064(2) 0.053(2) 0.0443(19) -0.0044(16) 0.0074(16) 0.0143(17)
C23 0.0468(18) 0.0360(18) 0.0473(19) -0.0037(14) 0.0087(15) 0.0025(14)
C24 0.176(5) 0.042(2) 0.077(3) 0.005(2) -0.028(3) 0.027(3)
C25 0.368(12) 0.119(6) 0.114(5) 0.036(4) 0.040(6) 0.132(7)

loop_
_atom_type_symbol
_atom_type_description
_atom_type_scat_dispersion_real
_atom_type_scat_dispersion_imag
_atom_type_scat_source
C C 0.0033 0.0016 'International Tables Vol C Tables 4.2.6.8 and 6.1.1.4'
H H 0.0000 0.0000 'International Tables Vol C Tables 4.2.6.8 and 6.1.1.4'
N N 0.0061 0.0033 'International Tables Vol C Tables 4.2.6.8 and 6.1.1.4'
O O 0.0106 0.0060 'International Tables Vol C Tables 4.2.6.8 and 6.1.1.4'
S S 0.1246 0.1234 'International Tables Vol C Tables 4.2.6.8 and 6.1.1.4'

loop_
_geom_angle_atom_site_label_1
_geom_angle_atom_site_label_2
_geom_angle_atom_site_label_3
_geom_angle
O3 S1 O2 117.51(16)
O3 S1 O1 110.08(14)
O2 S1 O1 109.10(15)
O3 S1 N1 110.43(15)
O2 S1 N1 109.75(15)
O1 S1 N1 98.26(13)
C1 O1 S1 112.31(18)
C23 O6 C24 116.3(3)
C2 N1 S1 109.8(2)
C11 N2 C20 111.8(2)
C11 N2 C12 123.0(3)
C20 N2 C12 124.8(3)
O1 C1 C2 104.1(2)
O1 C1 C10 108.8(2)
C2 C1 C10 114.5(2)
O1 C1 H1 109.8
C2 C1 H1 109.8
C10 C1 H1 109.8
N1 C2 C3 120.4(3)
N1 C2 C1 115.6(3)
C3 C2 C1 124.0(3)
C4 C3 C9 118.8(3)
C4 C3 C2 122.0(3)
C9 C3 C2 119.3(3)
C5 C4 C3 119.8(3)
C5 C4 H4 120.1
C3 C4 H4 120.1
C4 C5 C6 122.0(3)
C4 C5 H5 119.0
C6 C5 H5 119.0
C8 C6 C5 117.5(3)
C8 C6 C7 121.5(3)
C5 C6 C7 121.0(3)
C6 C7 H7A 109.5
C6 C7 H7B 109.5
H7A C7 H7B 109.5
C6 C7 H7C 109.5
H7A C7 H7C 109.5
H7B C7 H7C 109.5
C9 C8 C6 122.0(3)
C9 C8 H8 119.0
C6 C8 H8 119.0
C8 C9 C3 120.0(3)
C8 C9 H9 120.0
C3 C9 H9 120.0
C15 C10 C21 114.2(2)
C15 C10 C1 113.1(2)
C21 C10 C1 111.5(2)
C15 C10 C11 101.2(2)
C21 C10 C11 107.0(2)
C1 C10 C11 109.0(2)
O4 C11 N2 126.0(3)
O4 C11 C10 126.1(3)
N2 C11 C10 107.9(2)
C13 C12 N2 113.2(3)
C13 C12 H12A 108.9
N2 C12 H12A 108.9
C13 C12 H12B 108.9
N2 C12 H12B 108.9
H12A C12 H12B 107.8
C14 C13 C12 178.5(4)
C13 C14 H14 180.0
C16 C15 C20 120.0(3)
C16 C15 C10 130.8(3)
C20 C15 C10 109.2(3)
C15 C16 C17 118.5(3)
C15 C16 H16 120.7
C17 C16 H16 120.7
C18 C17 C16 120.3(3)
C18 C17 H17 119.8
C16 C17 H17 119.8
C17 C18 C19 121.4(3)
C17 C18 H18 119.3
C19 C18 H18 119.3
C20 C19 C18 117.3(3)
C20 C19 H19 121.3
C18 C19 H19 121.3
C19 C20 C15 122.3(3)
C19 C20 N2 127.7(3)
C15 C20 N2 109.9(3)
C22 C21 C23 118.6(3)
C22 C21 C10 122.7(3)
C23 C21 C10 118.6(2)
C21 C22 H22A 120.0
C21 C22 H22B 120.0
H22A C22 H22B 120.0
O5 C23 O6 123.8(3)
O5 C23 C21 125.3(3)
O6 C23 C21 110.9(3)
C25 C24 O6 108.9(4)
C25 C24 H24A 109.9
O6 C24 H24A 109.9
C25 C24 H24B 109.9
O6 C24 H24B 109.9
H24A C24 H24B 108.3
C24 C25 H25A 109.5
C24 C25 H25B 109.5
H25A C25 H25B 109.5
C24 C25 H25C 109.5
H25A C25 H25C 109.5
H25B C25 H25C 109.5

loop_
_geom_bond_atom_site_label_1
_geom_bond_atom_site_label_2
_geom_bond_distance
S1 O3 1.409(2)
S1 O2 1.418(3)
S1 O1 1.580(2)
S1 N1 1.648(3)
O1 C1 1.439(3)
O4 C11 1.211(3)
O5 C23 1.194(3)
O6 C23 1.323(4)
O6 C24 1.465(4)
N1 C2 1.288(4)
N2 C11 1.357(4)
N2 C20 1.399(4)
N2 C12 1.468(4)
C1 C2 1.523(4)
C1 C10 1.553(4)
C1 H1 0.9800
C2 C3 1.458(4)
C3 C4 1.391(4)
C3 C9 1.392(4)
C4 C5 1.379(5)
C4 H4 0.9300
C5 C6 1.380(5)
C5 H5 0.9300
C6 C8 1.379(5)
C6 C7 1.504(5)
C7 H7A 0.9600
C7 H7B 0.9600
C7 H7C 0.9600
C8 C9 1.374(5)
C8 H8 0.9300
C9 H9 0.9300
C10 C15 1.516(4)
C10 C21 1.527(4)
C10 C11 1.554(4)
C12 C13 1.453(5)
C12 H12A 0.9700
C12 H12B 0.9700
C13 C14 1.154(5)
C14 H14 0.9300
C15 C16 1.373(4)
C15 C20 1.380(4)
C16 C17 1.401(5)
C16 H16 0.9300
C17 C18 1.374(5)
C17 H17 0.9300
C18 C19 1.384(5)
C18 H18 0.9300
C19 C20 1.377(4)
C19 H19 0.9300
C21 C22 1.311(4)
C21 C23 1.503(4)
C22 H22A 0.9300
C22 H22B 0.9300
C24 C25 1.393(8)
C24 H24A 0.9700
C24 H24B 0.9700
C25 H25A 0.9600
C25 H25B 0.9600
C25 H25C 0.9600

loop_
_geom_torsion_atom_site_label_1
_geom_torsion_atom_site_label_2
_geom_torsion_atom_site_label_3
_geom_torsion_atom_site_label_4
_geom_torsion
O3 S1 O1 C1 116.1(2)
O2 S1 O1 C1 -113.6(2)
N1 S1 O1 C1 0.7(2)
O3 S1 N1 C2 -115.2(2)
O2 S1 N1 C2 113.7(2)
O1 S1 N1 C2 -0.1(2)
S1 O1 C1 C2 -0.9(3)
S1 O1 C1 C10 121.6(2)
S1 N1 C2 C3 -179.0(2)
S1 N1 C2 C1 -0.4(3)
O1 C1 C2 N1 0.9(3)
C10 C1 C2 N1 -117.8(3)
O1 C1 C2 C3 179.4(3)
C10 C1 C2 C3 60.7(4)
N1 C2 C3 C4 -151.0(3)
C1 C2 C3 C4 30.6(4)
N1 C2 C3 C9 28.4(4)
C1 C2 C3 C9 -150.0(3)
C9 C3 C4 C5 1.5(5)
C2 C3 C4 C5 -179.2(3)
C3 C4 C5 C6 -1.3(5)
C4 C5 C6 C8 0.7(5)
C4 C5 C6 C7 -179.2(3)
C5 C6 C8 C9 -0.4(5)
C7 C6 C8 C9 179.6(3)
C6 C8 C9 C3 0.6(5)
C4 C3 C9 C8 -1.1(5)
C2 C3 C9 C8 179.5(3)
O1 C1 C10 C15 -90.3(3)
C2 C1 C10 C15 25.7(3)
O1 C1 C10 C21 40.0(3)
C2 C1 C10 C21 155.9(2)
O1 C1 C10 C11 158.0(2)
C2 C1 C10 C11 -86.1(3)
C20 N2 C11 O4 178.5(3)
C12 N2 C11 O4 6.3(5)
C20 N2 C11 C10 -1.8(3)
C12 N2 C11 C10 -174.0(3)
C15 C10 C11 O4 -179.0(3)
C21 C10 C11 O4 61.2(4)
C1 C10 C11 O4 -59.6(4)
C15 C10 C11 N2 1.3(3)
C21 C10 C11 N2 -118.5(3)
C1 C10 C11 N2 120.7(3)
C11 N2 C12 C13 -112.7(4)
C20 N2 C12 C13 76.1(4)
C21 C10 C15 C16 -67.4(4)
C1 C10 C15 C16 61.5(4)
C11 C10 C15 C16 178.0(3)
C21 C10 C15 C20 114.2(3)
C1 C10 C15 C20 -116.9(3)
C11 C10 C15 C20 -0.4(3)
C20 C15 C16 C17 1.3(5)
C10 C15 C16 C17 -177.0(3)
C15 C16 C17 C18 -0.9(5)
C16 C17 C18 C19 -0.2(6)
C17 C18 C19 C20 0.8(6)
C18 C19 C20 C15 -0.4(5)
C18 C19 C20 N2 177.9(3)
C16 C15 C20 C19 -0.7(5)
C10 C15 C20 C19 178.0(3)
C16 C15 C20 N2 -179.2(3)
C10 C15 C20 N2 -0.6(3)
C11 N2 C20 C19 -176.9(3)
C12 N2 C20 C19 -4.8(5)
C11 N2 C20 C15 1.5(4)
C12 N2 C20 C15 173.6(3)
C15 C10 C21 C22 -0.5(4)
C1 C10 C21 C22 -130.1(3)
C11 C10 C21 C22 110.7(3)
C15 C10 C21 C23 179.3(3)
C1 C10 C21 C23 49.6(3)
C11 C10 C21 C23 -69.6(3)
C24 O6 C23 O5 -7.1(6)
C24 O6 C23 C21 171.6(4)
C22 C21 C23 O5 151.3(3)
C10 C21 C23 O5 -28.4(5)
C22 C21 C23 O6 -27.4(4)
C10 C21 C23 O6 152.9(3)
C23 O6 C24 C25 -167.3(6)
